data_7051831
loop_
_publ_author_name
'Polavarapu, Prasad'
'Melander, Helena'
'Langer, Vratislav'
'Gogoll, Adolf'
'Grennberg, Helena'

_publ_section_title
;
 Modulation and binding properties of extended glycoluril molecular
 clips
;
_journal_issue 4
_journal_name_full 'New Journal of Chemistry'
_journal_page_first 643
_journal_paper_doi 10.1039/b715208f
_journal_volume 32
_journal_year 2008
_chemical_formula_moiety 'C60 H42 N8 O6, F6 P, H4 N, 3 C H Cl3, 2C H4 O'
_chemical_formula_sum 'C65 H57 Cl9 F6 N9 O8 P'
_chemical_formula_weight 1556.22
_chemical_name_systematic
;
?
;
_space_group_IT_number 2
_symmetry_cell_setting triclinic
_symmetry_space_group_name_Hall '-P 1'
_symmetry_space_group_name_H-M 'P -1'
_atom_sites_solution_hydrogens geom
_atom_sites_solution_primary direct
_atom_sites_solution_secondary difmap
_audit_creation_method SHELXL-97
_cell_angle_alpha 95.400(1)
_cell_angle_beta 97.683(1)
_cell_angle_gamma 91.180(1)
_cell_formula_units_Z 2
_cell_length_a 13.8819(8)
_cell_length_b 15.8365(9)
_cell_length_c 16.0976(9)
_cell_measurement_reflns_used 6098
_cell_measurement_temperature 153(2)
_cell_measurement_theta_max 31.56
_cell_measurement_theta_min 2.09
_cell_volume 3489.6(3)
_computing_cell_refinement 'SAINT (Bruker, 2003)'
_computing_data_collection 'SMART (Bruker, 2003)'
_computing_data_reduction 'SAINT (Bruker, 2003) & SADABS (Sheldrick, 2003)'
_computing_molecular_graphics 'DIAMOND (Brandenburg, 2007)'
_computing_publication_material 'SHELXTL (Bruker, 2003)'
_computing_structure_refinement 'SHELXTL (Bruker, 2003)'
_computing_structure_solution 'SHELXTL (Bruker, 2003)'
_diffrn_ambient_temperature 153(2)
_diffrn_measured_fraction_theta_full 0.996
_diffrn_measured_fraction_theta_max 0.996
_diffrn_measurement_device_type 'Siemens CCD area detector'
_diffrn_measurement_method '\w scans'
_diffrn_radiation_monochromator graphite
_diffrn_radiation_source 'fine-focus sealed tube'
_diffrn_radiation_type MoK\a
_diffrn_radiation_wavelength 0.71073
_diffrn_reflns_av_R_equivalents 0.0236
_diffrn_reflns_av_sigmaI/netI 0.0400
_diffrn_reflns_limit_h_max 16
_diffrn_reflns_limit_h_min -16
_diffrn_reflns_limit_k_max 19
_diffrn_reflns_limit_k_min -18
_diffrn_reflns_limit_l_max 18
_diffrn_reflns_limit_l_min -19
_diffrn_reflns_number 27665
_diffrn_reflns_theta_full 25.50
_diffrn_reflns_theta_max 25.50
_diffrn_reflns_theta_min 1.48
_diffrn_standards_decay_% 0
_diffrn_standards_number 0
_exptl_absorpt_coefficient_mu 0.461
_exptl_absorpt_correction_T_max 0.9216
_exptl_absorpt_correction_T_min 0.5733
_exptl_absorpt_correction_type multi-scan
_exptl_absorpt_process_details 'SADABS (Sheldrick, 2003)'
_exptl_crystal_colour yellow
_exptl_crystal_density_diffrn 1.481
_exptl_crystal_density_method 'not measured'
_exptl_crystal_description plate
_exptl_crystal_F_000 1592
_exptl_crystal_size_max 0.62
_exptl_crystal_size_mid 0.38
_exptl_crystal_size_min 0.18
_platon_squeeze_details
;
3 CCl~3~H and 2 CH~3~OH per asymmetric unit were squeezes out by PLATON
due to their disorder.
;
_refine_diff_density_max 0.325
_refine_diff_density_min -0.268
_refine_diff_density_rms 0.066
_refine_ls_extinction_method none
_refine_ls_goodness_of_fit_ref 0.999
_refine_ls_hydrogen_treatment mixed
_refine_ls_matrix_type full
_refine_ls_number_parameters 757
_refine_ls_number_reflns 12942
_refine_ls_number_restraints 10
_refine_ls_restrained_S_all 0.999
_refine_ls_R_factor_all 0.0675
_refine_ls_R_factor_gt 0.0540
_refine_ls_shift/su_max 0.001
_refine_ls_shift/su_mean 0.000
_refine_ls_structure_factor_coef Fsqd
_refine_ls_weighting_details 'calc w=1/[\s^2^(Fo^2^)+(0.1080P)^2^+0.7123P] where P=(Fo^2^+2Fc^2^)/3'
_refine_ls_weighting_scheme calc
_refine_ls_wR_factor_gt 0.1589
_refine_ls_wR_factor_ref 0.1671
_reflns_number_gt 9601
_reflns_number_total 12942
_reflns_threshold_expression >2sigma(I)
_cod_data_source_file b715208f.txt
_cod_data_source_block bs
_cod_database_code 7051831

loop_
_symmetry_equiv_pos_as_xyz
'x, y, z'
'-x, -y, -z'

loop_
_atom_site_label
_atom_site_type_symbol
_atom_site_fract_x
_atom_site_fract_y
_atom_site_fract_z
_atom_site_U_iso_or_equiv
_atom_site_adp_type
_atom_site_occupancy
_atom_site_symmetry_multiplicity
_atom_site_calc_flag
_atom_site_refinement_flags
_atom_site_disorder_assembly
_atom_site_disorder_group
P P 0.27955(5) 0.29118(4) 0.34522(4) 0.03712(18) Uani 1 1 d . . .
F1 F 0.17697(14) 0.28898(14) 0.37787(13) 0.0758(6) Uani 1 1 d . . .
F2 F 0.32485(18) 0.34605(16) 0.42917(12) 0.0929(8) Uani 1 1 d . . .
F3 F 0.25409(16) 0.37475(12) 0.30109(14) 0.0745(6) Uani 1 1 d . . .
F4 F 0.30542(14) 0.20594(14) 0.38729(13) 0.0731(6) Uani 1 1 d . . .
F5 F 0.38122(13) 0.29319(14) 0.31197(12) 0.0676(5) Uani 1 1 d . . .
F6 F 0.23348(13) 0.23586(11) 0.26155(10) 0.0578(4) Uani 1 1 d . . .
N1F N 1.25500(14) 0.13194(12) 0.08167(13) 0.0318(4) Uani 1 1 d D . .
H1F H 1.2128(17) 0.1708(15) 0.1031(16) 0.060(5) Uiso 1 1 d D . .
H2F H 1.2750(19) 0.1534(16) 0.0350(14) 0.060(5) Uiso 1 1 d D . .
H3F H 1.2240(18) 0.0811(13) 0.0678(16) 0.060(5) Uiso 1 1 d D . .
H4F H 1.3081(16) 0.1298(17) 0.1221(15) 0.060(5) Uiso 1 1 d D . .
O1 O 0.43279(10) 0.29181(9) 0.09946(9) 0.0248(3) Uani 1 1 d . . .
O2 O 0.73651(11) 0.50887(9) 0.05528(9) 0.0292(3) Uani 1 1 d . . .
O3 O 0.92522(11) 0.37961(10) 0.17515(9) 0.0294(3) Uani 1 1 d . . .
O4 O 0.60868(10) 0.16380(10) 0.17278(9) 0.0288(3) Uani 1 1 d . . .
O5 O 1.08713(10) 0.23172(9) 0.10469(9) 0.0249(3) Uani 1 1 d . . .
O6 O 0.75700(10) 0.01969(9) 0.04252(9) 0.0255(3) Uani 1 1 d . . .
N1 N 0.65885(12) 0.28150(11) 0.26663(10) 0.0216(4) Uani 1 1 d . . .
N2 N 0.79172(12) 0.37427(11) 0.24569(10) 0.0229(4) Uani 1 1 d . . .
N3 N 0.76449(12) 0.18159(11) 0.24253(10) 0.0218(4) Uani 1 1 d . . .
N4 N 0.90444(12) 0.27765(11) 0.26592(10) 0.0224(4) Uani 1 1 d . . .
N5 N 0.44000(12) 0.34530(11) -0.05558(10) 0.0221(4) Uani 1 1 d . . .
N6 N 0.60093(12) 0.45178(11) -0.08314(10) 0.0230(4) Uani 1 1 d . . .
N7 N 0.87155(12) 0.03087(10) -0.08230(10) 0.0221(4) Uani 1 1 d . . .
N8 N 1.04532(12) 0.13900(11) -0.04820(11) 0.0234(4) Uani 1 1 d . . .
C1 C 0.58295(15) 0.36620(13) 0.15363(12) 0.0218(4) Uani 1 1 d . . .
C2 C 0.50998(14) 0.34284(13) 0.08828(13) 0.0218(4) Uani 1 1 d . . .
C3 C 0.51438(14) 0.37080(12) 0.00771(12) 0.0207(4) Uani 1 1 d . . .
C4 C 0.59291(15) 0.42448(12) -0.00548(12) 0.0217(4) Uani 1 1 d . . .
C5 C 0.66569(14) 0.44973(13) 0.06374(12) 0.0218(4) Uani 1 1 d . . .
C6 C 0.66203(14) 0.42025(12) 0.14116(12) 0.0213(4) Uani 1 1 d . . .
C7 C 0.74153(15) 0.44632(13) 0.21349(13) 0.0243(4) Uani 1 1 d . . .
H7A H 0.7892 0.4849 0.1943 0.029 Uiso 1 1 calc R . .
H7B H 0.7127 0.4780 0.2596 0.029 Uiso 1 1 calc R . .
C8 C 0.57716(15) 0.33413(13) 0.23914(12) 0.0238(4) Uani 1 1 d . . .
H8A H 0.5756 0.3834 0.2816 0.029 Uiso 1 1 calc R . .
H8B H 0.5156 0.3006 0.2363 0.029 Uiso 1 1 calc R . .
C9 C 0.75230(14) 0.32171(13) 0.30340(12) 0.0222(4) Uani 1 1 d . . .
C10 C 0.87802(15) 0.34700(13) 0.22308(12) 0.0230(4) Uani 1 1 d . . .
C11 C 0.82299(14) 0.24459(13) 0.30193(12) 0.0221(4) Uani 1 1 d . . .
C12 C 0.67116(14) 0.20524(13) 0.22178(12) 0.0222(4) Uani 1 1 d . . .
C13 C 0.80335(15) 0.10405(13) 0.20748(13) 0.0232(4) Uani 1 1 d . . .
H13A H 0.7487 0.0635 0.1853 0.028 Uiso 1 1 calc R . .
H13B H 0.8441 0.0784 0.2531 0.028 Uiso 1 1 calc R . .
C14 C 0.97787(15) 0.22149(14) 0.23841(13) 0.0252(4) Uani 1 1 d . . .
H14A H 0.9936 0.1808 0.2809 0.030 Uiso 1 1 calc R . .
H14B H 1.0378 0.2557 0.2361 0.030 Uiso 1 1 calc R . .
C15 C 0.94809(14) 0.17188(13) 0.15291(12) 0.0220(4) Uani 1 1 d . . .
C16 C 1.00447(14) 0.17975(13) 0.08952(12) 0.0211(4) Uani 1 1 d . . .
C17 C 0.98305(14) 0.13160(13) 0.01069(12) 0.0218(4) Uani 1 1 d . . .
C18 C 0.89857(15) 0.07811(13) -0.00571(13) 0.0225(4) Uani 1 1 d . . .
C19 C 0.83905(14) 0.07266(12) 0.05933(13) 0.0221(4) Uani 1 1 d . . .
C20 C 0.86387(14) 0.11670(12) 0.13732(12) 0.0200(4) Uani 1 1 d . . .
C21 C 0.74840(16) 0.36813(14) 0.38927(13) 0.0285(5) Uani 1 1 d . . .
C22 C 0.81411(18) 0.43450(15) 0.41965(14) 0.0355(5) Uani 1 1 d . . .
H22 H 0.8584 0.4539 0.3848 0.043 Uiso 1 1 calc R . .
C23 C 0.8151(2) 0.47290(17) 0.50156(16) 0.0463(7) Uani 1 1 d . . .
H23 H 0.8594 0.5191 0.5221 0.056 Uiso 1 1 calc R . .
C24 C 0.7516(2) 0.44365(19) 0.55292(16) 0.0496(7) Uani 1 1 d . . .
H24 H 0.7533 0.4690 0.6090 0.059 Uiso 1 1 calc R . .
C25 C 0.6868(2) 0.37866(19) 0.52292(16) 0.0456(6) Uani 1 1 d . . .
H25 H 0.6429 0.3593 0.5581 0.055 Uiso 1 1 calc R . .
C26 C 0.68426(18) 0.34035(16) 0.44136(14) 0.0342(5) Uani 1 1 d . . .
H26 H 0.6387 0.2951 0.4210 0.041 Uiso 1 1 calc R . .
C27 C 0.85283(16) 0.21258(14) 0.38769(13) 0.0270(5) Uani 1 1 d . . .
C28 C 0.93559(18) 0.24753(16) 0.43893(14) 0.0358(5) Uani 1 1 d . . .
H28 H 0.9776 0.2861 0.4182 0.043 Uiso 1 1 calc R . .
C29 C 0.9560(2) 0.22527(18) 0.52084(16) 0.0458(7) Uani 1 1 d . . .
H29 H 1.0123 0.2489 0.5560 0.055 Uiso 1 1 calc R . .
C30 C 0.8955(2) 0.16947(18) 0.55163(16) 0.0476(7) Uani 1 1 d . . .
H30 H 0.9095 0.1558 0.6081 0.057 Uiso 1 1 calc R . .
C31 C 0.8144(2) 0.13337(17) 0.50044(16) 0.0443(6) Uani 1 1 d . . .
H31 H 0.7734 0.0939 0.5213 0.053 Uiso 1 1 calc R . .
C32 C 0.79271(19) 0.15493(15) 0.41807(15) 0.0350(5) Uani 1 1 d . . .
H32 H 0.7369 0.1302 0.3828 0.042 Uiso 1 1 calc R . .
C33 C 0.44716(15) 0.37406(12) -0.12804(12) 0.0221(4) Uani 1 1 d . . .
C34 C 0.52933(15) 0.42683(13) -0.14195(13) 0.0226(4) Uani 1 1 d . . .
C35 C 0.38056(15) 0.36043(13) -0.20710(13) 0.0237(4) Uani 1 1 d . . .
C36 C 0.42534(15) 0.40166(13) -0.26655(13) 0.0245(4) Uani 1 1 d . . .
C37 C 0.51488(15) 0.44270(13) -0.23119(13) 0.0236(4) Uani 1 1 d . . .
C38 C 0.29081(16) 0.32174(14) -0.23077(14) 0.0298(5) Uani 1 1 d . . .
H38 H 0.2582 0.2950 -0.1915 0.036 Uiso 1 1 calc R . .
C39 C 0.24784(17) 0.32272(15) -0.31581(14) 0.0327(5) Uani 1 1 d . . .
H39 H 0.1861 0.2950 -0.3332 0.039 Uiso 1 1 calc R . .
C40 C 0.29184(17) 0.36202(14) -0.37386(14) 0.0310(5) Uani 1 1 d . . .
H40 H 0.2607 0.3606 -0.4303 0.037 Uiso 1 1 calc R . .
C41 C 0.38361(16) 0.40482(13) -0.35025(13) 0.0266(5) Uani 1 1 d . . .
C42 C 0.43704(17) 0.45236(14) -0.40041(13) 0.0300(5) Uani 1 1 d . . .
H42 H 0.4122 0.4568 -0.4577 0.036 Uiso 1 1 calc R . .
C43 C 0.52422(17) 0.49188(14) -0.36652(13) 0.0305(5) Uani 1 1 d . . .
H43 H 0.5581 0.5237 -0.4013 0.037 Uiso 1 1 calc R . .
C44 C 0.56588(16) 0.48726(14) -0.28179(13) 0.0281(5) Uani 1 1 d . . .
H44 H 0.6272 0.5141 -0.2604 0.034 Uiso 1 1 calc R . .
C45 C 0.92949(15) 0.04154(13) -0.13897(12) 0.0224(4) Uani 1 1 d . . .
C46 C 1.01716(14) 0.09498(13) -0.12096(13) 0.0223(4) Uani 1 1 d . . .
C47 C 0.92194(15) 0.00440(13) -0.22719(13) 0.0242(4) Uani 1 1 d . . .
C48 C 1.00547(15) 0.03578(12) -0.25808(12) 0.0223(4) Uani 1 1 d . . .
C49 C 1.06578(15) 0.08956(13) -0.19667(13) 0.0233(4) Uani 1 1 d . . .
C50 C 0.85696(15) -0.04929(14) -0.28039(14) 0.0272(5) Uani 1 1 d . . .
H50 H 0.8000 -0.0711 -0.2619 0.033 Uiso 1 1 calc R . .
C51 C 0.87732(17) -0.07117(14) -0.36355(14) 0.0292(5) Uani 1 1 d . . .
H51 H 0.8325 -0.1079 -0.4007 0.035 Uiso 1 1 calc R . .
C52 C 0.95898(16) -0.04158(14) -0.39273(13) 0.0280(5) Uani 1 1 d . . .
H52 H 0.9701 -0.0589 -0.4487 0.034 Uiso 1 1 calc R . .
C53 C 1.02683(15) 0.01482(13) -0.33979(13) 0.0243(4) Uani 1 1 d . . .
C54 C 1.11467(16) 0.05109(14) -0.35900(13) 0.0274(5) Uani 1 1 d . . .
H54 H 1.1326 0.0395 -0.4138 0.033 Uiso 1 1 calc R . .
C55 C 1.17393(17) 0.10273(14) -0.29909(14) 0.0305(5) Uani 1 1 d . . .
H55 H 1.2325 0.1258 -0.3135 0.037 Uiso 1 1 calc R . .
C56 C 1.15068(16) 0.12281(14) -0.21633(14) 0.0272(5) Uani 1 1 d . . .
H56 H 1.1929 0.1584 -0.1758 0.033 Uiso 1 1 calc R . .
C57 C 0.34506(16) 0.33685(14) 0.10711(15) 0.0315(5) Uani 1 1 d . . .
H57A H 0.3565 0.3801 0.1554 0.047 Uiso 1 1 calc R . .
H57B H 0.2932 0.2969 0.1155 0.047 Uiso 1 1 calc R . .
H57C H 0.3257 0.3642 0.0556 0.047 Uiso 1 1 calc R . .
C58 C 0.81121(18) 0.47779(18) 0.00782(16) 0.0411(6) Uani 1 1 d . . .
H58A H 0.8422 0.4300 0.0339 0.062 Uiso 1 1 calc R . .
H58B H 0.8600 0.5233 0.0072 0.062 Uiso 1 1 calc R . .
H58C H 0.7824 0.4589 -0.0500 0.062 Uiso 1 1 calc R . .
C59 C 1.08196(17) 0.30761(14) 0.06078(16) 0.0339(5) Uani 1 1 d . . .
H59A H 1.1004 0.2946 0.0044 0.051 Uiso 1 1 calc R . .
H59B H 1.1266 0.3517 0.0923 0.051 Uiso 1 1 calc R . .
H59C H 1.0154 0.3279 0.0559 0.051 Uiso 1 1 calc R . .
C60 C 0.67535(16) 0.05954(15) -0.00204(15) 0.0335(5) Uani 1 1 d . . .
H60A H 0.6592 0.1104 0.0322 0.050 Uiso 1 1 calc R . .
H60B H 0.6191 0.0197 -0.0128 0.050 Uiso 1 1 calc R . .
H60C H 0.6925 0.0755 -0.0557 0.050 Uiso 1 1 calc R . .

loop_
_atom_site_aniso_label
_atom_site_aniso_U_11
_atom_site_aniso_U_22
_atom_site_aniso_U_33
_atom_site_aniso_U_23
_atom_site_aniso_U_13
_atom_site_aniso_U_12
P 0.0395(4) 0.0429(4) 0.0276(3) -0.0007(3) 0.0046(3) -0.0135(3)
F1 0.0562(11) 0.0934(15) 0.0809(14) 0.0011(11) 0.0270(10) -0.0072(10)
F2 0.1122(18) 0.1170(18) 0.0415(10) -0.0259(11) 0.0148(11) -0.0616(15)
F3 0.0959(15) 0.0444(10) 0.0865(14) 0.0113(9) 0.0213(12) -0.0022(10)
F4 0.0599(11) 0.0871(14) 0.0726(12) 0.0393(11) -0.0099(9) -0.0096(10)
F5 0.0495(10) 0.0944(14) 0.0608(11) 0.0064(10) 0.0173(8) -0.0114(9)
F6 0.0678(11) 0.0538(10) 0.0451(9) -0.0037(8) -0.0089(8) -0.0135(8)
N1F 0.0290(10) 0.0270(10) 0.0383(11) -0.0033(8) 0.0065(8) -0.0038(8)
O1 0.0265(7) 0.0249(7) 0.0229(7) 0.0051(6) 0.0018(6) -0.0008(6)
O2 0.0301(8) 0.0284(8) 0.0281(8) 0.0044(6) 0.0001(6) -0.0058(6)
O3 0.0297(8) 0.0302(8) 0.0289(8) 0.0053(6) 0.0047(6) -0.0016(6)
O4 0.0245(8) 0.0313(8) 0.0292(8) -0.0010(6) 0.0009(6) 0.0002(6)
O5 0.0219(7) 0.0266(8) 0.0248(7) -0.0017(6) 0.0020(6) -0.0014(6)
O6 0.0242(7) 0.0249(8) 0.0267(8) -0.0006(6) 0.0040(6) -0.0020(6)
N1 0.0220(8) 0.0252(9) 0.0174(8) 0.0014(7) 0.0014(7) 0.0041(7)
N2 0.0244(9) 0.0238(9) 0.0201(8) 0.0029(7) 0.0002(7) 0.0025(7)
N3 0.0239(9) 0.0211(9) 0.0200(8) -0.0009(7) 0.0035(7) 0.0030(7)
N4 0.0222(8) 0.0239(9) 0.0206(8) 0.0009(7) 0.0015(7) 0.0032(7)
N5 0.0229(8) 0.0226(9) 0.0204(9) 0.0022(7) 0.0013(7) 0.0008(7)
N6 0.0265(9) 0.0235(9) 0.0188(8) 0.0027(7) 0.0020(7) -0.0003(7)
N7 0.0226(8) 0.0212(9) 0.0220(9) 0.0004(7) 0.0017(7) 0.0016(7)
N8 0.0244(9) 0.0233(9) 0.0221(9) -0.0004(7) 0.0042(7) -0.0004(7)
C1 0.0255(10) 0.0222(10) 0.0178(10) 0.0021(8) 0.0029(8) 0.0053(8)
C2 0.0232(10) 0.0213(10) 0.0214(10) 0.0033(8) 0.0035(8) 0.0021(8)
C3 0.0216(10) 0.0197(10) 0.0199(10) 0.0004(8) 0.0003(8) 0.0016(8)
C4 0.0256(10) 0.0196(10) 0.0200(10) 0.0038(8) 0.0015(8) 0.0022(8)
C5 0.0231(10) 0.0219(10) 0.0196(10) -0.0005(8) 0.0018(8) 0.0003(8)
C6 0.0239(10) 0.0192(10) 0.0198(10) 0.0000(8) -0.0004(8) 0.0053(8)
C7 0.0291(11) 0.0228(10) 0.0202(10) 0.0022(8) -0.0006(8) 0.0023(8)
C8 0.0247(10) 0.0277(11) 0.0196(10) 0.0033(8) 0.0033(8) 0.0064(8)
C9 0.0240(10) 0.0244(10) 0.0179(10) 0.0024(8) 0.0017(8) 0.0033(8)
C10 0.0245(10) 0.0245(10) 0.0180(10) -0.0020(8) -0.0013(8) -0.0008(8)
C11 0.0226(10) 0.0237(10) 0.0198(10) 0.0014(8) 0.0017(8) 0.0030(8)
C12 0.0250(10) 0.0231(10) 0.0199(10) 0.0045(8) 0.0066(8) 0.0023(8)
C13 0.0270(10) 0.0212(10) 0.0211(10) 0.0013(8) 0.0034(8) 0.0016(8)
C14 0.0236(10) 0.0313(11) 0.0196(10) -0.0010(8) 0.0009(8) 0.0039(8)
C15 0.0225(10) 0.0215(10) 0.0211(10) 0.0011(8) -0.0001(8) 0.0053(8)
C16 0.0195(9) 0.0218(10) 0.0207(10) 0.0009(8) -0.0008(8) 0.0025(8)
C17 0.0220(10) 0.0229(10) 0.0202(10) 0.0002(8) 0.0028(8) 0.0011(8)
C18 0.0253(10) 0.0204(10) 0.0211(10) -0.0006(8) 0.0023(8) 0.0010(8)
C19 0.0219(10) 0.0201(10) 0.0240(10) 0.0012(8) 0.0024(8) 0.0026(8)
C20 0.0224(10) 0.0176(9) 0.0206(10) 0.0027(8) 0.0031(8) 0.0063(8)
C21 0.0325(11) 0.0293(11) 0.0225(11) 0.0014(9) -0.0010(9) 0.0121(9)
C22 0.0432(13) 0.0350(13) 0.0253(12) -0.0004(10) -0.0053(10) 0.0076(10)
C23 0.0602(17) 0.0380(14) 0.0339(14) -0.0070(11) -0.0126(12) 0.0109(12)
C24 0.0648(18) 0.0586(18) 0.0226(12) -0.0058(12) -0.0005(12) 0.0251(15)
C25 0.0555(16) 0.0553(17) 0.0267(13) -0.0002(12) 0.0085(12) 0.0187(13)
C26 0.0397(13) 0.0397(13) 0.0237(11) 0.0035(10) 0.0043(10) 0.0123(10)
C27 0.0316(11) 0.0274(11) 0.0222(11) 0.0013(9) 0.0039(9) 0.0117(9)
C28 0.0425(13) 0.0381(13) 0.0245(11) -0.0023(10) -0.0012(10) 0.0109(11)
C29 0.0531(16) 0.0531(16) 0.0279(13) -0.0017(11) -0.0058(11) 0.0212(13)
C30 0.0703(19) 0.0497(16) 0.0247(12) 0.0078(11) 0.0067(12) 0.0278(14)
C31 0.0636(17) 0.0419(15) 0.0323(13) 0.0121(11) 0.0151(13) 0.0196(13)
C32 0.0445(13) 0.0331(12) 0.0295(12) 0.0062(10) 0.0089(10) 0.0136(10)
C33 0.0252(10) 0.0202(10) 0.0201(10) 0.0002(8) 0.0014(8) 0.0006(8)
C34 0.0254(10) 0.0196(10) 0.0223(10) 0.0021(8) 0.0010(8) 0.0025(8)
C35 0.0269(10) 0.0224(10) 0.0208(10) 0.0005(8) 0.0002(8) 0.0028(8)
C36 0.0306(11) 0.0218(10) 0.0202(10) 0.0003(8) 0.0001(8) 0.0054(8)
C37 0.0278(10) 0.0213(10) 0.0214(10) 0.0015(8) 0.0022(8) 0.0048(8)
C38 0.0324(11) 0.0295(12) 0.0264(11) 0.0048(9) -0.0002(9) -0.0043(9)
C39 0.0345(12) 0.0316(12) 0.0289(12) 0.0035(9) -0.0072(9) -0.0033(10)
C40 0.0362(12) 0.0313(12) 0.0234(11) 0.0021(9) -0.0042(9) 0.0048(9)
C41 0.0353(12) 0.0245(11) 0.0188(10) 0.0009(8) 0.0000(9) 0.0065(9)
C42 0.0394(12) 0.0321(12) 0.0183(10) 0.0010(9) 0.0037(9) 0.0055(10)
C43 0.0410(13) 0.0317(12) 0.0210(11) 0.0061(9) 0.0093(9) 0.0028(10)
C44 0.0318(11) 0.0286(11) 0.0243(11) 0.0030(9) 0.0054(9) 0.0025(9)
C45 0.0248(10) 0.0220(10) 0.0202(10) 0.0015(8) 0.0021(8) 0.0013(8)
C46 0.0233(10) 0.0217(10) 0.0216(10) 0.0022(8) 0.0022(8) 0.0034(8)
C47 0.0277(10) 0.0234(10) 0.0210(10) 0.0020(8) 0.0015(8) 0.0035(8)
C48 0.0274(10) 0.0198(10) 0.0198(10) 0.0037(8) 0.0018(8) 0.0047(8)
C49 0.0269(10) 0.0219(10) 0.0205(10) 0.0017(8) 0.0012(8) 0.0026(8)
C50 0.0252(10) 0.0275(11) 0.0276(11) 0.0020(9) -0.0009(9) -0.0001(8)
C51 0.0353(12) 0.0261(11) 0.0237(11) -0.0015(9) -0.0025(9) 0.0017(9)
C52 0.0358(12) 0.0268(11) 0.0204(10) 0.0022(8) -0.0006(9) 0.0050(9)
C53 0.0301(11) 0.0220(10) 0.0206(10) 0.0026(8) 0.0019(8) 0.0071(8)
C54 0.0340(11) 0.0273(11) 0.0224(11) 0.0040(9) 0.0076(9) 0.0040(9)
C55 0.0320(11) 0.0306(12) 0.0298(12) 0.0041(9) 0.0068(9) 0.0004(9)
C56 0.0291(11) 0.0260(11) 0.0257(11) -0.0004(9) 0.0031(9) -0.0036(9)
C57 0.0302(11) 0.0284(12) 0.0369(13) 0.0020(10) 0.0094(10) 0.0010(9)
C58 0.0337(13) 0.0538(16) 0.0367(13) 0.0089(12) 0.0062(11) -0.0066(11)
C59 0.0319(12) 0.0278(12) 0.0417(13) 0.0024(10) 0.0060(10) -0.0042(9)
C60 0.0266(11) 0.0362(13) 0.0362(13) -0.0008(10) 0.0022(10) 0.0018(9)

loop_
_atom_type_symbol
_atom_type_description
_atom_type_scat_dispersion_real
_atom_type_scat_dispersion_imag
_atom_type_scat_source
C C 0.0033 0.0016 'International Tables Vol C Tables 4.2.6.8 and 6.1.1.4'
H H 0.0000 0.0000 'International Tables Vol C Tables 4.2.6.8 and 6.1.1.4'
N N 0.0061 0.0033 'International Tables Vol C Tables 4.2.6.8 and 6.1.1.4'
O O 0.0106 0.0060 'International Tables Vol C Tables 4.2.6.8 and 6.1.1.4'
F F 0.0171 0.0103 'International Tables Vol C Tables 4.2.6.8 and 6.1.1.4'
P P 0.1023 0.0942 'International Tables Vol C Tables 4.2.6.8 and 6.1.1.4'
Cl Cl 0.1484 0.1585 'International Tables Vol C Tables 4.2.6.8 and 6.1.1.4'

loop_
_geom_angle_atom_site_label_1
_geom_angle_atom_site_label_2
_geom_angle_atom_site_label_3
_geom_angle
_geom_angle_site_symmetry_1
_geom_angle_site_symmetry_3
_geom_angle_publ_flag
F5 P F1 179.53(11) . . ?
F5 P F2 90.09(11) . . ?
F1 P F2 90.35(12) . . ?
F5 P F3 88.56(11) . . ?
F1 P F3 91.28(12) . . ?
F2 P F3 90.68(13) . . ?
F5 P F6 90.35(10) . . ?
F1 P F6 89.21(11) . . ?
F2 P F6 179.50(11) . . ?
F3 P F6 89.56(11) . . ?
F5 P F4 90.72(11) . . ?
F1 P F4 89.44(12) . . ?
F2 P F4 90.60(13) . . ?
F3 P F4 178.52(12) . . ?
F6 P F4 89.16(11) . . ?
H1F N1F H2F 107.0(18) . . ?
H1F N1F H3F 109.8(19) . . ?
H2F N1F H3F 111.2(19) . . ?
H1F N1F H4F 107.4(18) . . ?
H2F N1F H4F 108.8(18) . . ?
H3F N1F H4F 112.4(19) . . ?
C2 O1 C57 113.66(16) . . ?
C5 O2 C58 114.99(17) . . ?
C16 O5 C59 115.02(16) . . ?
C19 O6 C60 112.33(16) . . ?
C12 N1 C9 111.13(16) . . ?
C12 N1 C8 119.94(16) . . ?
C9 N1 C8 119.79(16) . . ?
C10 N2 C7 123.97(17) . . ?
C10 N2 C9 113.27(16) . . ?
C7 N2 C9 122.71(17) . . ?
C12 N3 C13 123.87(17) . . ?
C12 N3 C11 112.91(16) . . ?
C13 N3 C11 123.18(16) . . ?
C10 N4 C11 110.73(16) . . ?
C10 N4 C14 120.38(17) . . ?
C11 N4 C14 120.66(17) . . ?
C33 N5 C3 115.17(17) . . ?
C34 N6 C4 114.71(17) . . ?
C45 N7 C18 114.46(17) . . ?
C46 N8 C17 114.19(17) . . ?
C2 C1 C6 120.17(18) . . ?
C2 C1 C8 119.03(18) . . ?
C6 C1 C8 120.80(17) . . ?
O1 C2 C1 120.93(17) . . ?
O1 C2 C3 118.93(17) . . ?
C1 C2 C3 120.14(18) . . ?
N5 C3 C2 117.88(17) . . ?
N5 C3 C4 121.95(18) . . ?
C2 C3 C4 120.16(18) . . ?
N6 C4 C3 122.02(18) . . ?
N6 C4 C5 119.46(17) . . ?
C3 C4 C5 118.52(17) . . ?
O2 C5 C6 119.35(17) . . ?
O2 C5 C4 119.71(17) . . ?
C6 C5 C4 120.77(18) . . ?
C5 C6 C1 120.19(18) . . ?
C5 C6 C7 119.91(18) . . ?
C1 C6 C7 119.89(17) . . ?
N2 C7 C6 112.54(17) . . ?
N2 C7 H7A 109.1 . . ?
C6 C7 H7A 109.1 . . ?
N2 C7 H7B 109.1 . . ?
C6 C7 H7B 109.1 . . ?
H7A C7 H7B 107.8 . . ?
N1 C8 C1 113.12(16) . . ?
N1 C8 H8A 109.0 . . ?
C1 C8 H8A 109.0 . . ?
N1 C8 H8B 109.0 . . ?
C1 C8 H8B 109.0 . . ?
H8A C8 H8B 107.8 . . ?
N1 C9 N2 111.78(16) . . ?
N1 C9 C21 112.33(17) . . ?
N2 C9 C21 113.05(17) . . ?
N1 C9 C11 102.42(15) . . ?
N2 C9 C11 101.06(15) . . ?
C21 C9 C11 115.27(16) . . ?
O3 C10 N2 126.0(2) . . ?
O3 C10 N4 125.73(19) . . ?
N2 C10 N4 108.27(17) . . ?
N4 C11 N3 111.56(16) . . ?
N4 C11 C27 113.00(16) . . ?
N3 C11 C27 112.75(17) . . ?
N4 C11 C9 103.01(16) . . ?
N3 C11 C9 101.31(15) . . ?
C27 C11 C9 114.26(16) . . ?
O4 C12 N3 125.18(19) . . ?
O4 C12 N1 126.23(19) . . ?
N3 C12 N1 108.57(17) . . ?
N3 C13 C20 113.81(16) . . ?
N3 C13 H13A 108.8 . . ?
C20 C13 H13A 108.8 . . ?
N3 C13 H13B 108.8 . . ?
C20 C13 H13B 108.8 . . ?
H13A C13 H13B 107.7 . . ?
N4 C14 C15 114.35(16) . . ?
N4 C14 H14A 108.7 . . ?
C15 C14 H14A 108.7 . . ?
N4 C14 H14B 108.7 . . ?
C15 C14 H14B 108.7 . . ?
H14A C14 H14B 107.6 . . ?
C16 C15 C20 119.39(18) . . ?
C16 C15 C14 119.25(18) . . ?
C20 C15 C14 121.36(18) . . ?
O5 C16 C15 119.69(17) . . ?
O5 C16 C17 118.75(17) . . ?
C15 C16 C17 121.43(18) . . ?
N8 C17 C16 118.48(17) . . ?
N8 C17 C18 122.16(18) . . ?
C16 C17 C18 119.35(18) . . ?
N7 C18 C17 122.55(18) . . ?
N7 C18 C19 118.81(17) . . ?
C17 C18 C19 118.64(18) . . ?
C20 C19 O6 120.86(17) . . ?
C20 C19 C18 121.15(18) . . ?
O6 C19 C18 117.96(17) . . ?
C19 C20 C15 119.90(18) . . ?
C19 C20 C13 119.85(17) . . ?
C15 C20 C13 120.21(17) . . ?
C22 C21 C26 119.3(2) . . ?
C22 C21 C9 120.1(2) . . ?
C26 C21 C9 120.4(2) . . ?
C21 C22 C23 119.9(2) . . ?
C21 C22 H22 120.1 . . ?
C23 C22 H22 120.1 . . ?
C24 C23 C22 120.0(3) . . ?
C24 C23 H23 120.0 . . ?
C22 C23 H23 120.0 . . ?
C25 C24 C23 120.0(2) . . ?
C25 C24 H24 120.0 . . ?
C23 C24 H24 120.0 . . ?
C24 C25 C26 120.6(3) . . ?
C24 C25 H25 119.7 . . ?
C26 C25 H25 119.7 . . ?
C25 C26 C21 120.2(2) . . ?
C25 C26 H26 119.9 . . ?
C21 C26 H26 119.9 . . ?
C28 C27 C32 120.0(2) . . ?
C28 C27 C11 119.7(2) . . ?
C32 C27 C11 120.0(2) . . ?
C27 C28 C29 119.3(3) . . ?
C27 C28 H28 120.4 . . ?
C29 C28 H28 120.4 . . ?
C30 C29 C28 120.9(3) . . ?
C30 C29 H29 119.6 . . ?
C28 C29 H29 119.6 . . ?
C29 C30 C31 120.0(2) . . ?
C29 C30 H30 120.0 . . ?
C31 C30 H30 120.0 . . ?
C30 C31 C32 119.9(3) . . ?
C30 C31 H31 120.0 . . ?
C32 C31 H31 120.0 . . ?
C27 C32 C31 119.9(2) . . ?
C27 C32 H32 120.0 . . ?
C31 C32 H32 120.0 . . ?
N5 C33 C34 122.65(18) . . ?
N5 C33 C35 129.09(18) . . ?
C34 C33 C35 108.25(17) . . ?
N6 C34 C33 123.42(18) . . ?
N6 C34 C37 129.37(18) . . ?
C33 C34 C37 107.20(17) . . ?
C38 C35 C36 119.34(19) . . ?
C38 C35 C33 134.8(2) . . ?
C36 C35 C33 105.84(17) . . ?
C41 C36 C35 123.7(2) . . ?
C41 C36 C37 123.8(2) . . ?
C35 C36 C37 112.49(18) . . ?
C44 C37 C36 118.84(19) . . ?
C44 C37 C34 135.0(2) . . ?
C36 C37 C34 106.17(17) . . ?
C35 C38 C39 118.0(2) . . ?
C35 C38 H38 121.0 . . ?
C39 C38 H38 121.0 . . ?
C40 C39 C38 122.7(2) . . ?
C40 C39 H39 118.7 . . ?
C38 C39 H39 118.7 . . ?
C39 C40 C41 120.4(2) . . ?
C39 C40 H40 119.8 . . ?
C41 C40 H40 119.8 . . ?
C36 C41 C42 116.1(2) . . ?
C36 C41 C40 115.9(2) . . ?
C42 C41 C40 128.0(2) . . ?
C43 C42 C41 120.4(2) . . ?
C43 C42 H42 119.8 . . ?
C41 C42 H42 119.8 . . ?
C42 C43 C44 122.8(2) . . ?
C42 C43 H43 118.6 . . ?
C44 C43 H43 118.6 . . ?
C37 C44 C43 118.1(2) . . ?
C37 C44 H44 120.9 . . ?
C43 C44 H44 120.9 . . ?
N7 C45 C46 122.55(18) . . ?
N7 C45 C47 129.55(18) . . ?
C46 C45 C47 107.89(17) . . ?
N8 C46 C45 123.99(18) . . ?
N8 C46 C49 127.99(18) . . ?
C45 C46 C49 108.03(17) . . ?
C50 C47 C48 118.76(19) . . ?
C50 C47 C45 135.7(2) . . ?
C48 C47 C45 105.50(17) . . ?
C53 C48 C49 123.50(19) . . ?
C53 C48 C47 123.91(19) . . ?
C49 C48 C47 112.58(18) . . ?
C56 C49 C48 119.41(19) . . ?
C56 C49 C46 134.61(19) . . ?
C48 C49 C46 105.98(17) . . ?
C47 C50 C51 118.1(2) . . ?
C47 C50 H50 120.9 . . ?
C51 C50 H50 120.9 . . ?
C52 C51 C50 122.9(2) . . ?
C52 C51 H51 118.6 . . ?
C50 C51 H51 118.6 . . ?
C51 C52 C53 120.4(2) . . ?
C51 C52 H52 119.8 . . ?
C53 C52 H52 119.8 . . ?
C48 C53 C54 116.01(19) . . ?
C48 C53 C52 115.92(19) . . ?
C54 C53 C52 128.1(2) . . ?
C55 C54 C53 120.6(2) . . ?
C55 C54 H54 119.7 . . ?
C53 C54 H54 119.7 . . ?
C54 C55 C56 122.3(2) . . ?
C54 C55 H55 118.9 . . ?
C56 C55 H55 118.9 . . ?
C49 C56 C55 118.2(2) . . ?
C49 C56 H56 120.9 . . ?
C55 C56 H56 120.9 . . ?
O1 C57 H57A 109.5 . . ?
O1 C57 H57B 109.5 . . ?
H57A C57 H57B 109.5 . . ?
O1 C57 H57C 109.5 . . ?
H57A C57 H57C 109.5 . . ?
H57B C57 H57C 109.5 . . ?
O2 C58 H58A 109.5 . . ?
O2 C58 H58B 109.5 . . ?
H58A C58 H58B 109.5 . . ?
O2 C58 H58C 109.5 . . ?
H58A C58 H58C 109.5 . . ?
H58B C58 H58C 109.5 . . ?
O5 C59 H59A 109.5 . . ?
O5 C59 H59B 109.5 . . ?
H59A C59 H59B 109.5 . . ?
O5 C59 H59C 109.5 . . ?
H59A C59 H59C 109.5 . . ?
H59B C59 H59C 109.5 . . ?
O6 C60 H60A 109.5 . . ?
O6 C60 H60B 109.5 . . ?
H60A C60 H60B 109.5 . . ?
O6 C60 H60C 109.5 . . ?
H60A C60 H60C 109.5 . . ?
H60B C60 H60C 109.5 . . ?

loop_
_geom_bond_atom_site_label_1
_geom_bond_atom_site_label_2
_geom_bond_distance
_geom_bond_site_symmetry_2
_geom_bond_publ_flag
P F5 1.5757(18) . ?
P F1 1.5832(19) . ?
P F2 1.5830(18) . ?
P F3 1.584(2) . ?
P F6 1.5860(16) . ?
P F4 1.593(2) . ?
N1F H1F 0.933(19) . ?
N1F H2F 0.926(19) . ?
N1F H3F 0.899(19) . ?
N1F H4F 0.919(19) . ?
O1 C2 1.370(2) . ?
O1 C57 1.438(3) . ?
O2 C5 1.373(2) . ?
O2 C58 1.436(3) . ?
O3 C10 1.220(2) . ?
O4 C12 1.225(2) . ?
O5 C16 1.379(2) . ?
O5 C59 1.449(3) . ?
O6 C19 1.382(2) . ?
O6 C60 1.447(3) . ?
N1 C12 1.373(3) . ?
N1 C9 1.459(3) . ?
N1 C8 1.467(3) . ?
N2 C10 1.365(3) . ?
N2 C7 1.450(3) . ?
N2 C9 1.455(3) . ?
N3 C12 1.363(3) . ?
N3 C13 1.448(3) . ?
N3 C11 1.466(3) . ?
N4 C10 1.381(3) . ?
N4 C11 1.448(3) . ?
N4 C14 1.453(3) . ?
N5 C33 1.306(3) . ?
N5 C3 1.375(3) . ?
N6 C34 1.305(3) . ?
N6 C4 1.378(3) . ?
N7 C45 1.314(3) . ?
N7 C18 1.383(3) . ?
N8 C46 1.313(3) . ?
N8 C17 1.377(3) . ?
C1 C2 1.377(3) . ?
C1 C6 1.425(3) . ?
C1 C8 1.523(3) . ?
C2 C3 1.418(3) . ?
C3 C4 1.419(3) . ?
C4 C5 1.422(3) . ?
C5 C6 1.378(3) . ?
C6 C7 1.514(3) . ?
C7 H7A 0.9900 . ?
C7 H7B 0.9900 . ?
C8 H8A 0.9900 . ?
C8 H8B 0.9900 . ?
C9 C21 1.512(3) . ?
C9 C11 1.583(3) . ?
C11 C27 1.524(3) . ?
C13 C20 1.520(3) . ?
C13 H13A 0.9900 . ?
C13 H13B 0.9900 . ?
C14 C15 1.521(3) . ?
C14 H14A 0.9900 . ?
C14 H14B 0.9900 . ?
C15 C16 1.379(3) . ?
C15 C20 1.425(3) . ?
C16 C17 1.410(3) . ?
C17 C18 1.413(3) . ?
C18 C19 1.425(3) . ?
C19 C20 1.375(3) . ?
C21 C22 1.386(3) . ?
C21 C26 1.394(3) . ?
C22 C23 1.397(4) . ?
C22 H22 0.9500 . ?
C23 C24 1.388(4) . ?
C23 H23 0.9500 . ?
C24 C25 1.362(4) . ?
C24 H24 0.9500 . ?
C25 C26 1.389(3) . ?
C25 H25 0.9500 . ?
C26 H26 0.9500 . ?
C27 C28 1.393(3) . ?
C27 C32 1.389(3) . ?
C28 C29 1.391(3) . ?
C28 H28 0.9500 . ?
C29 C30 1.376(4) . ?
C29 H29 0.9500 . ?
C30 C31 1.382(4) . ?
C30 H30 0.9500 . ?
C31 C32 1.396(3) . ?
C31 H31 0.9500 . ?
C32 H32 0.9500 . ?
C33 C34 1.454(3) . ?
C33 C35 1.465(3) . ?
C34 C37 1.470(3) . ?
C35 C38 1.368(3) . ?
C35 C36 1.410(3) . ?
C36 C41 1.400(3) . ?
C36 C37 1.414(3) . ?
C37 C44 1.380(3) . ?
C38 C39 1.420(3) . ?
C38 H38 0.9500 . ?
C39 C40 1.371(3) . ?
C39 H39 0.9500 . ?
C40 C41 1.419(3) . ?
C40 H40 0.9500 . ?
C41 C42 1.421(3) . ?
C42 C43 1.372(3) . ?
C42 H42 0.9500 . ?
C43 C44 1.418(3) . ?
C43 H43 0.9500 . ?
C44 H44 0.9500 . ?
C45 C46 1.449(3) . ?
C45 C47 1.474(3) . ?
C46 C49 1.467(3) . ?
C47 C50 1.377(3) . ?
C47 C48 1.420(3) . ?
C48 C53 1.398(3) . ?
C48 C49 1.412(3) . ?
C49 C56 1.368(3) . ?
C50 C51 1.418(3) . ?
C50 H50 0.9500 . ?
C51 C52 1.374(3) . ?
C51 H51 0.9500 . ?
C52 C53 1.421(3) . ?
C52 H52 0.9500 . ?
C53 C54 1.421(3) . ?
C54 C55 1.374(3) . ?
C54 H54 0.9500 . ?
C55 C56 1.421(3) . ?
C55 H55 0.9500 . ?
C56 H56 0.9500 . ?
C57 H57A 0.9800 . ?
C57 H57B 0.9800 . ?
C57 H57C 0.9800 . ?
C58 H58A 0.9800 . ?
C58 H58B 0.9800 . ?
C58 H58C 0.9800 . ?
C59 H59A 0.9800 . ?
C59 H59B 0.9800 . ?
C59 H59C 0.9800 . ?
C60 H60A 0.9800 . ?
C60 H60B 0.9800 . ?
C60 H60C 0.9800 . ?

loop_
_geom_hbond_atom_site_label_D
_geom_hbond_atom_site_label_H
_geom_hbond_atom_site_label_A
_geom_hbond_distance_DH
_geom_hbond_distance_HA
_geom_hbond_distance_DA
_geom_hbond_angle_DHA
_geom_hbond_site_symmetry_A
N1F H1F O5 0.933(19) 2.01(2) 2.887(2) 155(2) .
N1F H1F F6 0.933(19) 2.64(2) 3.246(3) 124(2) 1_655
N1F H3F N7 0.899(19) 2.24(2) 3.091(2) 157(2) 2_755
N1F H3F O6 0.899(19) 2.32(2) 2.963(2) 128(2) 2_755
C7 H7A O2 0.99 2.33 2.811(2) 109.0 .
C8 H8B F5 0.99 2.37 3.181(3) 138.9 .
C8 H8B O1 0.99 2.34 2.824(2) 109.5 .
C13 H13A O4 0.99 2.53 2.883(3) 100.4 .
C13 H13A O6 0.99 2.36 2.844(2) 109.5 .
C14 H14B O5 0.99 2.31 2.809(2) 110.1 .
C22 H22 N2 0.95 2.52 2.846(3) 100.5 .
C26 H26 N1 0.95 2.53 2.852(3) 100.1 .
C28 H28 N4 0.95 2.51 2.847(3) 100.6 .
C32 H32 N3 0.95 2.54 2.873(3) 100.5 .
C40 H40 F2 0.95 2.53 3.251(3) 132.5 1_554
C51 H51 F4 0.95 2.49 3.240(3) 136.4 2_655
C57 H57C N5 0.98 2.55 3.098(3) 115.4 .
C58 H58C N6 0.98 2.50 3.087(3) 118.1 .
C59 H59A N8 0.98 2.59 3.048(3) 108.3 .
C59 H59C O3 0.98 2.51 3.194(3) 126.5 .
C60 H60A O4 0.98 2.53 3.374(3) 143.9 .

loop_
_geom_torsion_atom_site_label_1
_geom_torsion_atom_site_label_2
_geom_torsion_atom_site_label_3
_geom_torsion_atom_site_label_4
_geom_torsion
_geom_torsion_site_symmetry_1
_geom_torsion_site_symmetry_2
_geom_torsion_site_symmetry_3
_geom_torsion_site_symmetry_4
_geom_torsion_publ_flag
C57 O1 C2 C1 103.3(2) . . . . ?
C57 O1 C2 C3 -77.4(2) . . . . ?
C6 C1 C2 O1 -179.15(18) . . . . ?
C8 C1 C2 O1 0.3(3) . . . . ?
C6 C1 C2 C3 1.5(3) . . . . ?
C8 C1 C2 C3 -179.06(18) . . . . ?
C33 N5 C3 C2 178.97(18) . . . . ?
C33 N5 C3 C4 0.0(3) . . . . ?
O1 C2 C3 N5 0.3(3) . . . . ?
C1 C2 C3 N5 179.61(18) . . . . ?
O1 C2 C3 C4 179.29(18) . . . . ?
C1 C2 C3 C4 -1.4(3) . . . . ?
C34 N6 C4 C3 2.3(3) . . . . ?
C34 N6 C4 C5 -178.43(19) . . . . ?
N5 C3 C4 N6 -2.3(3) . . . . ?
C2 C3 C4 N6 178.74(19) . . . . ?
N5 C3 C4 C5 178.43(18) . . . . ?
C2 C3 C4 C5 -0.5(3) . . . . ?
C58 O2 C5 C6 109.0(2) . . . . ?
C58 O2 C5 C4 -75.7(2) . . . . ?
N6 C4 C5 O2 7.8(3) . . . . ?
C3 C4 C5 O2 -172.86(18) . . . . ?
N6 C4 C5 C6 -176.95(19) . . . . ?
C3 C4 C5 C6 2.3(3) . . . . ?
O2 C5 C6 C1 172.99(18) . . . . ?
C4 C5 C6 C1 -2.2(3) . . . . ?
O2 C5 C6 C7 -6.2(3) . . . . ?
C4 C5 C6 C7 178.59(18) . . . . ?
C2 C1 C6 C5 0.3(3) . . . . ?
C8 C1 C6 C5 -179.13(18) . . . . ?
C2 C1 C6 C7 179.45(19) . . . . ?
C8 C1 C6 C7 0.0(3) . . . . ?
C10 N2 C7 C6 97.5(2) . . . . ?
C9 N2 C7 C6 -80.1(2) . . . . ?
C5 C6 C7 N2 -120.4(2) . . . . ?
C1 C6 C7 N2 60.4(2) . . . . ?
C12 N1 C8 C1 -64.3(2) . . . . ?
C9 N1 C8 C1 79.7(2) . . . . ?
C2 C1 C8 N1 118.6(2) . . . . ?
C6 C1 C8 N1 -62.0(2) . . . . ?
C12 N1 C9 N2 87.9(2) . . . . ?
C8 N1 C9 N2 -59.0(2) . . . . ?
C12 N1 C9 C21 -143.75(17) . . . . ?
C8 N1 C9 C21 69.3(2) . . . . ?
C12 N1 C9 C11 -19.5(2) . . . . ?
C8 N1 C9 C11 -166.40(16) . . . . ?
C10 N2 C9 N1 -117.40(18) . . . . ?
C7 N2 C9 N1 60.4(2) . . . . ?
C10 N2 C9 C21 114.67(19) . . . . ?
C7 N2 C9 C21 -67.5(2) . . . . ?
C10 N2 C9 C11 -9.1(2) . . . . ?
C7 N2 C9 C11 168.69(17) . . . . ?
C7 N2 C10 O3 1.7(3) . . . . ?
C9 N2 C10 O3 179.43(19) . . . . ?
C7 N2 C10 N4 179.76(17) . . . . ?
C9 N2 C10 N4 -2.5(2) . . . . ?
C11 N4 C10 O3 -167.29(19) . . . . ?
C14 N4 C10 O3 -18.6(3) . . . . ?
C11 N4 C10 N2 14.6(2) . . . . ?
C14 N4 C10 N2 163.27(17) . . . . ?
C10 N4 C11 N3 88.4(2) . . . . ?
C14 N4 C11 N3 -60.1(2) . . . . ?
C10 N4 C11 C27 -143.28(17) . . . . ?
C14 N4 C11 C27 68.2(2) . . . . ?
C10 N4 C11 C9 -19.5(2) . . . . ?
C14 N4 C11 C9 -168.03(16) . . . . ?
C12 N3 C11 N4 -118.26(18) . . . . ?
C13 N3 C11 N4 59.6(2) . . . . ?
C12 N3 C11 C27 113.32(19) . . . . ?
C13 N3 C11 C27 -68.8(2) . . . . ?
C12 N3 C11 C9 -9.2(2) . . . . ?
C13 N3 C11 C9 168.58(16) . . . . ?
N1 C9 C11 N4 131.91(15) . . . . ?
N2 C9 C11 N4 16.44(18) . . . . ?
C21 C9 C11 N4 -105.80(19) . . . . ?
N1 C9 C11 N3 16.39(18) . . . . ?
N2 C9 C11 N3 -99.09(16) . . . . ?
C21 C9 C11 N3 138.68(17) . . . . ?
N1 C9 C11 C27 -105.13(18) . . . . ?
N2 C9 C11 C27 139.39(17) . . . . ?
C21 C9 C11 C27 17.2(2) . . . . ?
C13 N3 C12 O4 1.4(3) . . . . ?
C11 N3 C12 O4 179.24(18) . . . . ?
C13 N3 C12 N1 179.77(17) . . . . ?
C11 N3 C12 N1 -2.4(2) . . . . ?
C9 N1 C12 O4 -167.07(19) . . . . ?
C8 N1 C12 O4 -20.2(3) . . . . ?
C9 N1 C12 N3 14.6(2) . . . . ?
C8 N1 C12 N3 161.46(16) . . . . ?
C12 N3 C13 C20 100.4(2) . . . . ?
C11 N3 C13 C20 -77.2(2) . . . . ?
C10 N4 C14 C15 -66.2(2) . . . . ?
C11 N4 C14 C15 79.3(2) . . . . ?
N4 C14 C15 C16 122.4(2) . . . . ?
N4 C14 C15 C20 -58.4(3) . . . . ?
C59 O5 C16 C15 -111.0(2) . . . . ?
C59 O5 C16 C17 72.9(2) . . . . ?
C20 C15 C16 O5 -178.71(17) . . . . ?
C14 C15 C16 O5 0.5(3) . . . . ?
C20 C15 C16 C17 -2.8(3) . . . . ?
C14 C15 C16 C17 176.45(18) . . . . ?
C46 N8 C17 C16 -176.94(18) . . . . ?
C46 N8 C17 C18 2.5(3) . . . . ?
O5 C16 C17 N8 -0.5(3) . . . . ?
C15 C16 C17 N8 -176.44(19) . . . . ?
O5 C16 C17 C18 -179.98(18) . . . . ?
C15 C16 C17 C18 4.1(3) . . . . ?
C45 N7 C18 C17 -1.6(3) . . . . ?
C45 N7 C18 C19 178.43(18) . . . . ?
N8 C17 C18 N7 -1.3(3) . . . . ?
C16 C17 C18 N7 178.19(19) . . . . ?
N8 C17 C18 C19 178.65(19) . . . . ?
C16 C17 C18 C19 -1.9(3) . . . . ?
C60 O6 C19 C20 99.3(2) . . . . ?
C60 O6 C19 C18 -82.6(2) . . . . ?
N7 C18 C19 C20 178.40(18) . . . . ?
C17 C18 C19 C20 -1.5(3) . . . . ?
N7 C18 C19 O6 0.3(3) . . . . ?
C17 C18 C19 O6 -179.61(17) . . . . ?
O6 C19 C20 C15 -179.14(17) . . . . ?
C18 C19 C20 C15 2.8(3) . . . . ?
O6 C19 C20 C13 2.9(3) . . . . ?
C18 C19 C20 C13 -175.06(18) . . . . ?
C16 C15 C20 C19 -0.7(3) . . . . ?
C14 C15 C20 C19 -179.91(18) . . . . ?
C16 C15 C20 C13 177.21(18) . . . . ?
C14 C15 C20 C13 -2.0(3) . . . . ?
N3 C13 C20 C19 -123.0(2) . . . . ?
N3 C13 C20 C15 59.1(2) . . . . ?
N1 C9 C21 C22 -155.48(19) . . . . ?
N2 C9 C21 C22 -27.8(3) . . . . ?
C11 C9 C21 C22 87.7(2) . . . . ?
N1 C9 C21 C26 29.8(3) . . . . ?
N2 C9 C21 C26 157.43(19) . . . . ?
C11 C9 C21 C26 -87.0(2) . . . . ?
C26 C21 C22 C23 -0.3(3) . . . . ?
C9 C21 C22 C23 -175.1(2) . . . . ?
C21 C22 C23 C24 1.1(4) . . . . ?
C22 C23 C24 C25 -1.4(4) . . . . ?
C23 C24 C25 C26 0.8(4) . . . . ?
C24 C25 C26 C21 0.1(4) . . . . ?
C22 C21 C26 C25 -0.3(3) . . . . ?
C9 C21 C26 C25 174.4(2) . . . . ?
N4 C11 C27 C28 27.6(3) . . . . ?
N3 C11 C27 C28 155.28(19) . . . . ?
C9 C11 C27 C28 -89.7(2) . . . . ?
N4 C11 C27 C32 -158.70(19) . . . . ?
N3 C11 C27 C32 -31.0(3) . . . . ?
C9 C11 C27 C32 83.9(2) . . . . ?
C32 C27 C28 C29 -1.2(3) . . . . ?
C11 C27 C28 C29 172.5(2) . . . . ?
C27 C28 C29 C30 -0.1(4) . . . . ?
C28 C29 C30 C31 1.4(4) . . . . ?
C29 C30 C31 C32 -1.4(4) . . . . ?
C28 C27 C32 C31 1.2(3) . . . . ?
C11 C27 C32 C31 -172.5(2) . . . . ?
C30 C31 C32 C27 0.1(4) . . . . ?
C3 N5 C33 C34 2.0(3) . . . . ?
C3 N5 C33 C35 -178.9(2) . . . . ?
C4 N6 C34 C33 -0.3(3) . . . . ?
C4 N6 C34 C37 -179.0(2) . . . . ?
N5 C33 C34 N6 -2.0(3) . . . . ?
C35 C33 C34 N6 178.76(19) . . . . ?
N5 C33 C34 C37 176.90(19) . . . . ?
C35 C33 C34 C37 -2.3(2) . . . . ?
N5 C33 C35 C38 5.7(4) . . . . ?
C34 C33 C35 C38 -175.1(2) . . . . ?
N5 C33 C35 C36 -176.8(2) . . . . ?
C34 C33 C35 C36 2.3(2) . . . . ?
C38 C35 C36 C41 -0.8(3) . . . . ?
C33 C35 C36 C41 -178.7(2) . . . . ?
C38 C35 C36 C37 176.47(19) . . . . ?
C33 C35 C36 C37 -1.5(2) . . . . ?
C41 C36 C37 C44 -1.4(3) . . . . ?
C35 C36 C37 C44 -178.65(19) . . . . ?
C41 C36 C37 C34 177.3(2) . . . . ?
C35 C36 C37 C34 0.0(2) . . . . ?
N6 C34 C37 C44 -1.4(4) . . . . ?
C33 C34 C37 C44 179.8(2) . . . . ?
N6 C34 C37 C36 -179.7(2) . . . . ?
C33 C34 C37 C36 1.4(2) . . . . ?
C36 C35 C38 C39 1.9(3) . . . . ?
C33 C35 C38 C39 179.1(2) . . . . ?
C35 C38 C39 C40 -1.3(4) . . . . ?
C38 C39 C40 C41 -0.6(4) . . . . ?
C35 C36 C41 C42 177.3(2) . . . . ?
C37 C36 C41 C42 0.3(3) . . . . ?
C35 C36 C41 C40 -1.1(3) . . . . ?
C37 C36 C41 C40 -178.0(2) . . . . ?
C39 C40 C41 C36 1.7(3) . . . . ?
C39 C40 C41 C42 -176.4(2) . . . . ?
C36 C41 C42 C43 0.1(3) . . . . ?
C40 C41 C42 C43 178.2(2) . . . . ?
C41 C42 C43 C44 0.6(4) . . . . ?
C36 C37 C44 C43 1.9(3) . . . . ?
C34 C37 C44 C43 -176.3(2) . . . . ?
C42 C43 C44 C37 -1.6(3) . . . . ?
C18 N7 C45 C46 3.1(3) . . . . ?
C18 N7 C45 C47 -177.8(2) . . . . ?
C17 N8 C46 C45 -1.1(3) . . . . ?
C17 N8 C46 C49 179.4(2) . . . . ?
N7 C45 C46 N8 -1.9(3) . . . . ?
C47 C45 C46 N8 178.83(19) . . . . ?
N7 C45 C46 C49 177.71(19) . . . . ?
C47 C45 C46 C49 -1.6(2) . . . . ?
N7 C45 C47 C50 1.5(4) . . . . ?
C46 C45 C47 C50 -179.3(2) . . . . ?
N7 C45 C47 C48 -178.4(2) . . . . ?
C46 C45 C47 C48 0.8(2) . . . . ?
C50 C47 C48 C53 -0.7(3) . . . . ?
C45 C47 C48 C53 179.24(19) . . . . ?
C50 C47 C48 C49 -179.65(19) . . . . ?
C45 C47 C48 C49 0.3(2) . . . . ?
C53 C48 C49 C56 -0.9(3) . . . . ?
C47 C48 C49 C56 178.09(19) . . . . ?
C53 C48 C49 C46 179.81(19) . . . . ?
C47 C48 C49 C46 -1.2(2) . . . . ?
N8 C46 C49 C56 2.1(4) . . . . ?
C45 C46 C49 C56 -177.5(2) . . . . ?
N8 C46 C49 C48 -178.7(2) . . . . ?
C45 C46 C49 C48 1.7(2) . . . . ?
C48 C47 C50 C51 0.5(3) . . . . ?
C45 C47 C50 C51 -179.3(2) . . . . ?
C47 C50 C51 C52 0.4(3) . . . . ?
C50 C51 C52 C53 -1.3(3) . . . . ?
C49 C48 C53 C54 0.0(3) . . . . ?
C47 C48 C53 C54 -178.85(19) . . . . ?
C49 C48 C53 C52 178.73(19) . . . . ?
C47 C48 C53 C52 -0.1(3) . . . . ?
C51 C52 C53 C48 1.1(3) . . . . ?
C51 C52 C53 C54 179.6(2) . . . . ?
C48 C53 C54 C55 0.6(3) . . . . ?
C52 C53 C54 C55 -177.9(2) . . . . ?
C53 C54 C55 C56 -0.4(3) . . . . ?
C48 C49 C56 C55 1.1(3) . . . . ?
C46 C49 C56 C55 -179.9(2) . . . . ?
C54 C55 C56 C49 -0.4(3) . . . . ?

loop_
_platon_squeeze_void_nr
_platon_squeeze_void_average_x
_platon_squeeze_void_average_y
_platon_squeeze_void_average_z
_platon_squeeze_void_volume
_platon_squeeze_void_count_electrons
1 -0.500 0.000 0.500 1221.6 253.0
